data_4070271
loop_
_publ_author_name
'Rozenel, Sergio S.'
'Chomitz, Wayne A.'
'Arnold, John'

_publ_section_title
;
 Chromium Complexes Supported by the Multidentate Monoanionic N2P2Ligand:
 Reduction Chemistry and Reactivity with Ethylene
;
_journal_issue 21
_journal_name_full Organometallics
_journal_page_first 6243
_journal_paper_doi 10.1021/om900695s
_journal_volume 28
_journal_year 2009
_chemical_formula_moiety 'C22 H51 Cl Cr N2 P2 Si'
_chemical_formula_sum 'C22 H51 Cl Cr N2 P2 Si'
_chemical_formula_weight 521.13
_chemical_melting_point 173.5(15)
_chemical_name_systematic
; 
 ? 
;
_space_group_IT_number 14
_symmetry_cell_setting monoclinic
_symmetry_space_group_name_Hall '-P 2ybc'
_symmetry_space_group_name_H-M 'P 1 21/c 1'
_atom_sites_solution_hydrogens geom
_atom_sites_solution_primary direct
_atom_sites_solution_secondary difmap
_audit_creation_method SHELXL-97
_cell_angle_alpha 90.00
_cell_angle_beta 90.00
_cell_angle_gamma 90.00
_cell_formula_units_Z 4
_cell_length_a 16.578(9)
_cell_length_b 11.973(7)
_cell_length_c 14.632(8)
_cell_measurement_reflns_used 2024
_cell_measurement_temperature 118(2)
_cell_measurement_theta_max 43.831
_cell_measurement_theta_min 7.374
_cell_volume 2904(3)
_computing_cell_refinement 'Bruker SAINT v7.07'
_computing_data_collection 'Bruker SMART v5.054d'
_computing_data_reduction 'Bruker SAINT v7.07'
_computing_structure_refinement 'SHELXL-97 (Sheldrick, 1997)'
_computing_structure_solution 'SHELXS-97 (Sheldrick, 1990)'
_diffrn_ambient_temperature 118(2)
_diffrn_measured_fraction_theta_full 0.905
_diffrn_measured_fraction_theta_max 0.905
_diffrn_measurement_device_type 'SMART 1000'
_diffrn_measurement_method 'w/ scans'
_diffrn_radiation_monochromator graphite
_diffrn_radiation_source 'fine-focus sealed tube'
_diffrn_radiation_type MoK\a
_diffrn_radiation_wavelength 0.71073
_diffrn_reflns_av_R_equivalents 0.0603
_diffrn_reflns_av_sigmaI/netI 0.1025
_diffrn_reflns_limit_h_max 18
_diffrn_reflns_limit_h_min -20
_diffrn_reflns_limit_k_max 7
_diffrn_reflns_limit_k_min -14
_diffrn_reflns_limit_l_max 17
_diffrn_reflns_limit_l_min -18
_diffrn_reflns_number 13683
_diffrn_reflns_theta_full 26.47
_diffrn_reflns_theta_max 26.47
_diffrn_reflns_theta_min 3.49
_diffrn_standards_decay_% 0
_diffrn_standards_interval_count 0
_diffrn_standards_interval_time 0
_diffrn_standards_number 0
_exptl_absorpt_coefficient_mu 0.649
_exptl_absorpt_correction_T_max 0.962
_exptl_absorpt_correction_T_min 0.911
_exptl_absorpt_correction_type empirical
_exptl_absorpt_process_details 'Blessing, 1995'
_exptl_crystal_colour blue
_exptl_crystal_density_diffrn 1.192
_exptl_crystal_density_method 'not measured'
_exptl_crystal_description rod
_exptl_crystal_F_000 1128
_exptl_crystal_size_max 0.22
_exptl_crystal_size_mid 0.12
_exptl_crystal_size_min 0.06
_refine_diff_density_max 0.463
_refine_diff_density_min -0.393
_refine_diff_density_rms 0.083
_refine_ls_extinction_method none
_refine_ls_goodness_of_fit_ref 0.984
_refine_ls_hydrogen_treatment constr
_refine_ls_matrix_type full
_refine_ls_number_parameters 276
_refine_ls_number_reflns 5439
_refine_ls_number_restraints 0
_refine_ls_restrained_S_all 0.984
_refine_ls_R_factor_all 0.0983
_refine_ls_R_factor_gt 0.0462
_refine_ls_shift/su_max 0.001
_refine_ls_shift/su_mean 0.000
_refine_ls_structure_factor_coef Fsqd
_refine_ls_weighting_details 'calc w=1/[\s^2^(Fo^2^)+(0.0325P)^2^+0.0000P] where P=(Fo^2^+2Fc^2^)/3'
_refine_ls_weighting_scheme calc
_refine_ls_wR_factor_gt 0.0770
_refine_ls_wR_factor_ref 0.0890
_reflns_number_gt 3565
_reflns_number_total 6009
_reflns_threshold_expression >2sigma(I)
_cod_data_source_file om900695s_si_002.cif
_cod_data_source_block srd064xxs
_cod_depositor_comments
;
The following automatic conversions were performed:

'_chemical_melting_point' value '172-175' was changed to '173.5(15)'
- the average value was taken and precision was estimated.

Automatic conversion script
Id: cif_fix_values 1715 2011-07-08 13:25:40Z adriana 
;
_cod_original_sg_symbol_H-M 'P 2 (1) / c'
_cod_database_code 4070271

loop_
_symmetry_equiv_pos_as_xyz
'x, y, z'
'-x, y+1/2, -z+1/2'
'-x, -y, -z'
'x, -y-1/2, z-1/2'

loop_
_atom_site_label
_atom_site_type_symbol
_atom_site_fract_x
_atom_site_fract_y
_atom_site_fract_z
_atom_site_U_iso_or_equiv
_atom_site_adp_type
_atom_site_occupancy
_atom_site_symmetry_multiplicity
_atom_site_calc_flag
_atom_site_refinement_flags
Cr1 Cr 0.74703(5) 0.89159(4) 0.17364(3) 0.02444(16) Uani 1 1 d .
Si1 Si 0.74454(11) 1.10572(8) 0.09346(6) 0.0306(3) Uani 1 1 d .
Cl1 Cl 0.73957(9) 0.80654(8) 0.31782(6) 0.0436(3) Uani 1 1 d .
P1 P 0.62046(7) 0.80112(10) 0.10087(8) 0.0289(3) Uani 1 1 d .
P2 P 0.86447(7) 0.77728(10) 0.11592(9) 0.0315(3) Uani 1 1 d .
N2 N 0.7536(3) 0.9694(2) 0.03831(16) 0.0239(7) Uani 1 1 d .
N1 N 0.7493(3) 1.0590(2) 0.20082(17) 0.0351(8) Uani 1 1 d .
C17 C 0.9678(3) 0.7996(4) 0.1629(3) 0.0407(14) Uani 1 1 d .
H17A H 1.0051 0.7451 0.1331 0.049 Uiso 1 1 calc R
C9 C 0.5233(3) 0.8080(4) 0.1602(3) 0.0375(13) Uani 1 1 d .
H9A H 0.4791 0.7908 0.1158 0.045 Uiso 1 1 calc R
C7 C 0.6903(3) 0.9343(4) -0.0305(3) 0.0316(12) Uani 1 1 d .
H7A H 0.6829 0.9958 -0.0750 0.038 Uiso 1 1 calc R
H7B H 0.7107 0.8688 -0.0646 0.038 Uiso 1 1 calc R
C5 C 0.6502(3) 1.1765(4) 0.0530(3) 0.0505(15) Uani 1 1 d .
H5A H 0.6508 1.2550 0.0721 0.076 Uiso 1 1 calc R
H5B H 0.6031 1.1392 0.0795 0.076 Uiso 1 1 calc R
H5C H 0.6473 1.1725 -0.0139 0.076 Uiso 1 1 calc R
C21 C 0.8466(4) 0.5620(4) 0.1867(4) 0.0733(18) Uani 1 1 d .
H21A H 0.8230 0.4883 0.1751 0.110 Uiso 1 1 calc R
H21B H 0.8109 0.6047 0.2270 0.110 Uiso 1 1 calc R
H21C H 0.8993 0.5530 0.2160 0.110 Uiso 1 1 calc R
C6 C 0.8269(3) 1.2006(4) 0.0520(3) 0.0512(15) Uani 1 1 d .
H6A H 0.8137 1.2780 0.0678 0.077 Uiso 1 1 calc R
H6B H 0.8321 1.1936 -0.0144 0.077 Uiso 1 1 calc R
H6C H 0.8780 1.1796 0.0811 0.077 Uiso 1 1 calc R
C15 C 0.8348(3) 0.9529(4) -0.0024(3) 0.0377(13) Uani 1 1 d .
H15A H 0.8741 0.9996 0.0313 0.045 Uiso 1 1 calc R
H15B H 0.8337 0.9795 -0.0665 0.045 Uiso 1 1 calc R
C12 C 0.6191(3) 0.6672(3) 0.0363(3) 0.0309(11) Uani 1 1 d .
H12A H 0.6639 0.6729 -0.0092 0.037 Uiso 1 1 calc R
C18 C 0.9699(3) 0.7797(5) 0.2660(3) 0.0556(16) Uani 1 1 d .
H18A H 1.0250 0.7909 0.2886 0.083 Uiso 1 1 calc R
H18B H 0.9526 0.7031 0.2792 0.083 Uiso 1 1 calc R
H18C H 0.9335 0.8325 0.2964 0.083 Uiso 1 1 calc R
C10 C 0.5219(3) 0.7217(4) 0.2367(4) 0.0591(16) Uani 1 1 d .
H10A H 0.4725 0.7306 0.2727 0.089 Uiso 1 1 calc R
H10B H 0.5689 0.7324 0.2763 0.089 Uiso 1 1 calc R
H10C H 0.5234 0.6465 0.2104 0.089 Uiso 1 1 calc R
C19 C 0.9980(3) 0.9171(5) 0.1428(3) 0.0619(17) Uani 1 1 d .
H19A H 1.0526 0.9260 0.1675 0.093 Uiso 1 1 calc R
H19B H 0.9619 0.9717 0.1713 0.093 Uiso 1 1 calc R
H19C H 0.9990 0.9292 0.0765 0.093 Uiso 1 1 calc R
C8 C 0.6106(3) 0.9057(4) 0.0087(3) 0.0331(11) Uani 1 1 d .
H8A H 0.5753 0.8757 -0.0400 0.040 Uiso 1 1 calc R
H8B H 0.5850 0.9740 0.0334 0.040 Uiso 1 1 calc R
C16 C 0.8641(3) 0.8318(4) -0.0012(3) 0.0367(12) Uani 1 1 d .
H16A H 0.9192 0.8277 -0.0269 0.044 Uiso 1 1 calc R
H16B H 0.8282 0.7854 -0.0397 0.044 Uiso 1 1 calc R
C20 C 0.8567(3) 0.6236(4) 0.0971(4) 0.0488(15) Uani 1 1 d .
H20A H 0.8055 0.6116 0.0624 0.059 Uiso 1 1 calc R
C11 C 0.5096(3) 0.9246(4) 0.1997(3) 0.0555(15) Uani 1 1 d .
H11A H 0.4588 0.9257 0.2339 0.083 Uiso 1 1 calc R
H11B H 0.5070 0.9791 0.1499 0.083 Uiso 1 1 calc R
H11C H 0.5542 0.9437 0.2408 0.083 Uiso 1 1 calc R
C1 C 0.7581(4) 1.1208(3) 0.2865(2) 0.0404(11) Uani 1 1 d .
C2 C 0.6883(3) 1.0949(4) 0.3482(3) 0.0539(16) Uani 1 1 d .
H2A H 0.6876 1.0148 0.3618 0.081 Uiso 1 1 calc R
H2B H 0.6378 1.1160 0.3179 0.081 Uiso 1 1 calc R
H2C H 0.6938 1.1371 0.4052 0.081 Uiso 1 1 calc R
C3 C 0.8376(3) 1.0874(5) 0.3343(4) 0.0533(15) Uani 1 1 d .
H3A H 0.8366 1.0073 0.3482 0.080 Uiso 1 1 calc R
H3B H 0.8434 1.1299 0.3911 0.080 Uiso 1 1 calc R
H3C H 0.8832 1.1037 0.2938 0.080 Uiso 1 1 calc R
C4 C 0.7592(5) 1.2487(3) 0.2701(3) 0.0771(18) Uani 1 1 d .
H4A H 0.8077 1.2689 0.2355 0.116 Uiso 1 1 calc R
H4B H 0.7595 1.2877 0.3290 0.116 Uiso 1 1 calc R
H4C H 0.7112 1.2705 0.2353 0.116 Uiso 1 1 calc R
C13 C 0.6391(3) 0.5664(4) 0.0955(3) 0.0458(13) Uani 1 1 d .
H13A H 0.6561 0.5042 0.0565 0.069 Uiso 1 1 calc R
H13B H 0.5913 0.5444 0.1305 0.069 Uiso 1 1 calc R
H13C H 0.6829 0.5856 0.1377 0.069 Uiso 1 1 calc R
C14 C 0.5423(3) 0.6463(4) -0.0197(3) 0.0485(14) Uani 1 1 d .
H14A H 0.5501 0.5809 -0.0590 0.073 Uiso 1 1 calc R
H14B H 0.5308 0.7119 -0.0577 0.073 Uiso 1 1 calc R
H14C H 0.4969 0.6328 0.0217 0.073 Uiso 1 1 calc R
C22 C 0.9229(3) 0.5749(5) 0.0391(4) 0.085(2) Uani 1 1 d .
H22A H 0.9110 0.4962 0.0264 0.127 Uiso 1 1 calc R
H22B H 0.9743 0.5805 0.0717 0.127 Uiso 1 1 calc R
H22C H 0.9264 0.6162 -0.0186 0.127 Uiso 1 1 calc R

loop_
_atom_site_aniso_label
_atom_site_aniso_U_11
_atom_site_aniso_U_22
_atom_site_aniso_U_33
_atom_site_aniso_U_23
_atom_site_aniso_U_13
_atom_site_aniso_U_12
Cr1 0.0341(4) 0.0196(3) 0.0196(3) 0.0014(3) 0.0017(5) 0.0005(4)
Si1 0.0449(7) 0.0215(5) 0.0253(5) 0.0029(5) -0.0013(8) -0.0043(8)
Cl1 0.0675(9) 0.0366(5) 0.0267(5) 0.0106(4) 0.0073(7) 0.0008(8)
P1 0.0296(7) 0.0280(6) 0.0290(7) -0.0023(6) 0.0017(6) -0.0036(6)
P2 0.0294(7) 0.0333(7) 0.0319(7) -0.0058(5) -0.0014(6) 0.0043(6)
N2 0.0279(18) 0.0252(15) 0.0184(14) 0.0015(12) 0.000(2) 0.000(2)
N1 0.059(2) 0.0229(15) 0.0234(15) -0.0034(12) -0.003(3) 0.000(3)
C17 0.035(3) 0.045(3) 0.042(3) -0.007(3) 0.000(2) 0.005(3)
C9 0.032(3) 0.048(3) 0.033(3) -0.011(3) 0.001(2) -0.002(3)
C7 0.044(3) 0.026(2) 0.025(3) -0.004(2) -0.009(2) -0.001(2)
C5 0.071(4) 0.023(3) 0.057(3) -0.004(3) -0.008(3) -0.001(3)
C21 0.097(5) 0.028(3) 0.095(5) 0.011(3) -0.036(4) 0.001(3)
C6 0.076(4) 0.038(3) 0.039(3) 0.001(3) -0.004(3) -0.021(3)
C15 0.046(3) 0.043(3) 0.024(3) -0.001(2) 0.009(2) -0.005(3)
C12 0.036(3) 0.029(3) 0.028(2) -0.001(2) 0.006(2) -0.001(2)
C18 0.047(3) 0.075(4) 0.045(3) 0.008(3) -0.015(3) -0.002(3)
C10 0.062(4) 0.047(4) 0.068(4) -0.007(3) 0.028(3) -0.016(3)
C19 0.045(3) 0.082(4) 0.059(4) -0.006(3) -0.012(3) -0.022(3)
C8 0.036(3) 0.027(3) 0.036(3) -0.002(2) -0.005(2) -0.001(2)
C16 0.029(3) 0.047(3) 0.034(3) -0.010(2) 0.006(2) 0.002(3)
C20 0.040(3) 0.035(3) 0.071(4) -0.016(3) -0.017(3) 0.016(3)
C11 0.061(4) 0.050(3) 0.056(3) -0.006(3) 0.024(3) 0.012(3)
C1 0.069(3) 0.023(2) 0.0295(19) -0.0037(17) 0.002(3) -0.002(3)
C2 0.072(4) 0.045(3) 0.045(4) -0.016(3) 0.016(3) 0.012(3)
C3 0.068(4) 0.054(3) 0.037(3) -0.020(3) -0.007(3) 0.001(3)
C4 0.163(6) 0.028(2) 0.041(3) -0.006(2) -0.004(5) 0.004(5)
C13 0.063(4) 0.032(3) 0.043(3) 0.001(3) 0.006(3) 0.001(3)
C14 0.059(4) 0.036(3) 0.050(3) -0.012(3) -0.009(3) -0.011(3)
C22 0.058(4) 0.074(4) 0.121(6) -0.056(4) -0.007(4) 0.026(4)

loop_
_atom_type_symbol
_atom_type_description
_atom_type_scat_dispersion_real
_atom_type_scat_dispersion_imag
_atom_type_scat_source
C C 0.0033 0.0016 'International Tables Vol C Tables 4.2.6.8 and 6.1.1.4'
H H 0.0000 0.0000 'International Tables Vol C Tables 4.2.6.8 and 6.1.1.4'
N N 0.0061 0.0033 'International Tables Vol C Tables 4.2.6.8 and 6.1.1.4'
Si Si 0.0817 0.0704 'International Tables Vol C Tables 4.2.6.8 and 6.1.1.4'
P P 0.1023 0.0942 'International Tables Vol C Tables 4.2.6.8 and 6.1.1.4'
Cl Cl 0.1484 0.1585 'International Tables Vol C Tables 4.2.6.8 and 6.1.1.4'
Cr Cr 0.3209 0.6236 'International Tables Vol C Tables 4.2.6.8 and 6.1.1.4'

loop_
_geom_angle_atom_site_label_1
_geom_angle_atom_site_label_2
_geom_angle_atom_site_label_3
_geom_angle
N1 Cr1 N2 76.00(10)
N1 Cr1 Cl1 104.58(8)
N2 Cr1 Cl1 179.41(8)
N1 Cr1 P2 125.61(14)
N2 Cr1 P2 83.66(10)
Cl1 Cr1 P2 96.09(5)
N1 Cr1 P1 120.34(13)
N2 Cr1 P1 81.19(11)
Cl1 Cr1 P1 98.36(6)
P2 Cr1 P1 105.09(5)
N1 Cr1 Si1 35.86(8)
N2 Cr1 Si1 40.38(7)
Cl1 Cr1 Si1 140.18(4)
P2 Cr1 Si1 111.40(5)
P1 Cr1 Si1 101.38(5)
N1 Si1 N2 96.44(13)
N1 Si1 C5 119.2(2)
N2 Si1 C5 109.5(2)
N1 Si1 C6 118.2(2)
N2 Si1 C6 109.7(2)
C5 Si1 C6 103.4(2)
N1 Si1 Cr1 45.82(9)
N2 Si1 Cr1 50.96(9)
C5 Si1 Cr1 123.69(17)
C6 Si1 Cr1 132.36(18)
C9 P1 C8 103.7(2)
C9 P1 C12 105.6(2)
C8 P1 C12 102.26(19)
C9 P1 Cr1 119.93(16)
C8 P1 Cr1 95.05(14)
C12 P1 Cr1 125.37(15)
C16 P2 C17 107.3(2)
C16 P2 C20 102.3(2)
C17 P2 C20 105.0(2)
C16 P2 Cr1 96.72(14)
C17 P2 Cr1 120.48(17)
C20 P2 Cr1 122.05(18)
C15 N2 C7 109.0(3)
C15 N2 Si1 111.7(3)
C7 N2 Si1 118.9(3)
C15 N2 Cr1 110.6(3)
C7 N2 Cr1 116.7(3)
Si1 N2 Cr1 88.66(11)
C1 N1 Si1 129.9(2)
C1 N1 Cr1 131.6(2)
Si1 N1 Cr1 98.32(13)
C19 C17 C18 109.1(4)
C19 C17 P2 111.3(3)
C18 C17 P2 111.3(4)
C19 C17 H17A 108.3
C18 C17 H17A 108.3
P2 C17 H17A 108.3
C10 C9 C11 109.8(4)
C10 C9 P1 109.3(4)
C11 C9 P1 110.6(4)
C10 C9 H9A 109.1
C11 C9 H9A 109.1
P1 C9 H9A 109.1
C8 C7 N2 115.1(4)
C8 C7 H7A 108.5
N2 C7 H7A 108.5
C8 C7 H7B 108.5
N2 C7 H7B 108.5
H7A C7 H7B 107.5
Si1 C5 H5A 109.5
Si1 C5 H5B 109.5
H5A C5 H5B 109.5
Si1 C5 H5C 109.5
H5A C5 H5C 109.5
H5B C5 H5C 109.5
C20 C21 H21A 109.5
C20 C21 H21B 109.5
H21A C21 H21B 109.5
C20 C21 H21C 109.5
H21A C21 H21C 109.5
H21B C21 H21C 109.5
Si1 C6 H6A 109.5
Si1 C6 H6B 109.5
H6A C6 H6B 109.5
Si1 C6 H6C 109.5
H6A C6 H6C 109.5
H6B C6 H6C 109.5
N2 C15 C16 114.1(4)
N2 C15 H15A 108.7
C16 C15 H15A 108.7
N2 C15 H15B 108.7
C16 C15 H15B 108.7
H15A C15 H15B 107.6
C13 C12 C14 110.8(4)
C13 C12 P1 113.1(3)
C14 C12 P1 114.9(3)
C13 C12 H12A 105.7
C14 C12 H12A 105.7
P1 C12 H12A 105.7
C17 C18 H18A 109.5
C17 C18 H18B 109.5
H18A C18 H18B 109.5
C17 C18 H18C 109.5
H18A C18 H18C 109.5
H18B C18 H18C 109.5
C9 C10 H10A 109.5
C9 C10 H10B 109.5
H10A C10 H10B 109.5
C9 C10 H10C 109.5
H10A C10 H10C 109.5
H10B C10 H10C 109.5
C17 C19 H19A 109.5
C17 C19 H19B 109.5
H19A C19 H19B 109.5
C17 C19 H19C 109.5
H19A C19 H19C 109.5
H19B C19 H19C 109.5
C7 C8 P1 111.2(3)
C7 C8 H8A 109.4
P1 C8 H8A 109.4
C7 C8 H8B 109.4
P1 C8 H8B 109.4
H8A C8 H8B 108.0
C15 C16 P2 110.4(3)
C15 C16 H16A 109.6
P2 C16 H16A 109.6
C15 C16 H16B 109.6
P2 C16 H16B 109.6
H16A C16 H16B 108.1
C22 C20 C21 112.3(5)
C22 C20 P2 114.5(4)
C21 C20 P2 111.2(3)
C22 C20 H20A 106.0
C21 C20 H20A 106.0
P2 C20 H20A 106.0
C9 C11 H11A 109.5
C9 C11 H11B 109.5
H11A C11 H11B 109.5
C9 C11 H11C 109.5
H11A C11 H11C 109.5
H11B C11 H11C 109.5
N1 C1 C2 109.6(4)
N1 C1 C3 109.9(4)
C2 C1 C3 109.4(3)
N1 C1 C4 111.6(3)
C2 C1 C4 107.9(5)
C3 C1 C4 108.4(5)
C1 C2 H2A 109.5
C1 C2 H2B 109.5
H2A C2 H2B 109.5
C1 C2 H2C 109.5
H2A C2 H2C 109.5
H2B C2 H2C 109.5
C1 C3 H3A 109.5
C1 C3 H3B 109.5
H3A C3 H3B 109.5
C1 C3 H3C 109.5
H3A C3 H3C 109.5
H3B C3 H3C 109.5
C1 C4 H4A 109.5
C1 C4 H4B 109.5
H4A C4 H4B 109.5
C1 C4 H4C 109.5
H4A C4 H4C 109.5
H4B C4 H4C 109.5
C12 C13 H13A 109.5
C12 C13 H13B 109.5
H13A C13 H13B 109.5
C12 C13 H13C 109.5
H13A C13 H13C 109.5
H13B C13 H13C 109.5
C12 C14 H14A 109.5
C12 C14 H14B 109.5
H14A C14 H14B 109.5
C12 C14 H14C 109.5
H14A C14 H14C 109.5
H14B C14 H14C 109.5
C20 C22 H22A 109.5
C20 C22 H22B 109.5
H22A C22 H22B 109.5
C20 C22 H22C 109.5
H22A C22 H22C 109.5
H22B C22 H22C 109.5

loop_
_geom_bond_atom_site_label_1
_geom_bond_atom_site_label_2
_geom_bond_distance
Cr1 N1 2.044(3)
Cr1 N2 2.191(3)
Cr1 Cl1 2.3459(15)
Cr1 P2 2.5253(17)
Cr1 P1 2.5902(17)
Cr1 Si1 2.8198(17)
Si1 N1 1.669(3)
Si1 N2 1.827(3)
Si1 C5 1.875(5)
Si1 C6 1.877(5)
P1 C9 1.832(5)
P1 C8 1.847(4)
P1 C12 1.861(4)
P2 C16 1.834(4)
P2 C17 1.864(5)
P2 C20 1.865(5)
N2 C15 1.485(6)
N2 C7 1.515(5)
N1 C1 1.463(4)
C17 C19 1.523(7)
C17 C18 1.528(6)
C17 H17A 1.0000
C9 C10 1.525(7)
C9 C11 1.528(6)
C9 H9A 1.0000
C7 C8 1.480(6)
C7 H7A 0.9900
C7 H7B 0.9900
C5 H5A 0.9800
C5 H5B 0.9800
C5 H5C 0.9800
C21 C20 1.513(7)
C21 H21A 0.9800
C21 H21B 0.9800
C21 H21C 0.9800
C6 H6A 0.9800
C6 H6B 0.9800
C6 H6C 0.9800
C15 C16 1.530(6)
C15 H15A 0.9900
C15 H15B 0.9900
C12 C13 1.523(6)
C12 C14 1.535(6)
C12 H12A 1.0000
C18 H18A 0.9800
C18 H18B 0.9800
C18 H18C 0.9800
C10 H10A 0.9800
C10 H10B 0.9800
C10 H10C 0.9800
C19 H19A 0.9800
C19 H19B 0.9800
C19 H19C 0.9800
C8 H8A 0.9900
C8 H8B 0.9900
C16 H16A 0.9900
C16 H16B 0.9900
C20 C22 1.505(7)
C20 H20A 1.0000
C11 H11A 0.9800
C11 H11B 0.9800
C11 H11C 0.9800
C1 C2 1.499(7)
C1 C3 1.544(7)
C1 C4 1.551(5)
C2 H2A 0.9800
C2 H2B 0.9800
C2 H2C 0.9800
C3 H3A 0.9800
C3 H3B 0.9800
C3 H3C 0.9800
C4 H4A 0.9800
C4 H4B 0.9800
C4 H4C 0.9800
C13 H13A 0.9800
C13 H13B 0.9800
C13 H13C 0.9800
C14 H14A 0.9800
C14 H14B 0.9800
C14 H14C 0.9800
C22 H22A 0.9800
C22 H22B 0.9800
C22 H22C 0.9800

loop_
_geom_torsion_atom_site_label_1
_geom_torsion_atom_site_label_2
_geom_torsion_atom_site_label_3
_geom_torsion_atom_site_label_4
_geom_torsion
N2 Cr1 Si1 N1 -171.6(3)
Cl1 Cr1 Si1 N1 8.7(3)
P2 Cr1 Si1 N1 -121.7(2)
P1 Cr1 Si1 N1 126.9(2)
N1 Cr1 Si1 N2 171.6(3)
Cl1 Cr1 Si1 N2 -179.69(19)
P2 Cr1 Si1 N2 49.92(19)
P1 Cr1 Si1 N2 -61.45(19)
N1 Cr1 Si1 C5 -99.8(3)
N2 Cr1 Si1 C5 88.6(3)
Cl1 Cr1 Si1 C5 -91.1(2)
P2 Cr1 Si1 C5 138.48(19)
P1 Cr1 Si1 C5 27.12(19)
N1 Cr1 Si1 C6 90.3(3)
N2 Cr1 Si1 C6 -81.3(3)
Cl1 Cr1 Si1 C6 99.0(2)
P2 Cr1 Si1 C6 -31.4(2)
P1 Cr1 Si1 C6 -142.8(2)
N1 Cr1 P1 C9 -60.2(2)
N2 Cr1 P1 C9 -128.2(2)
Cl1 Cr1 P1 C9 52.2(2)
P2 Cr1 P1 C9 150.9(2)
Si1 Cr1 P1 C9 -93.0(2)
N1 Cr1 P1 C8 48.87(17)
N2 Cr1 P1 C8 -19.14(17)
Cl1 Cr1 P1 C8 161.26(14)
P2 Cr1 P1 C8 -100.07(15)
Si1 Cr1 P1 C8 16.02(15)
N1 Cr1 P1 C12 157.79(18)
N2 Cr1 P1 C12 89.78(18)
Cl1 Cr1 P1 C12 -89.83(16)
P2 Cr1 P1 C12 8.84(16)
Si1 Cr1 P1 C12 124.94(16)
N1 Cr1 P2 C16 -73.07(19)
N2 Cr1 P2 C16 -5.34(18)
Cl1 Cr1 P2 C16 174.11(15)
P1 Cr1 P2 C16 73.73(16)
Si1 Cr1 P2 C16 -35.26(16)
N1 Cr1 P2 C17 41.5(2)
N2 Cr1 P2 C17 109.2(2)
Cl1 Cr1 P2 C17 -71.3(2)
P1 Cr1 P2 C17 -171.69(19)
Si1 Cr1 P2 C17 79.3(2)
N1 Cr1 P2 C20 177.9(2)
N2 Cr1 P2 C20 -114.4(2)
Cl1 Cr1 P2 C20 65.0(2)
P1 Cr1 P2 C20 -35.3(2)
Si1 Cr1 P2 C20 -144.3(2)
N1 Si1 N2 C15 -105.6(3)
C5 Si1 N2 C15 130.2(3)
C6 Si1 N2 C15 17.4(3)
Cr1 Si1 N2 C15 -111.7(3)
N1 Si1 N2 C7 126.0(3)
C5 Si1 N2 C7 1.9(3)
C6 Si1 N2 C7 -110.9(3)
Cr1 Si1 N2 C7 120.0(3)
N1 Si1 N2 Cr1 6.0(2)
C5 Si1 N2 Cr1 -118.10(19)
C6 Si1 N2 Cr1 129.10(19)
N1 Cr1 N2 C15 107.7(3)
Cl1 Cr1 N2 C15 -87(12)
P2 Cr1 N2 C15 -21.4(2)
P1 Cr1 N2 C15 -127.8(3)
Si1 Cr1 N2 C15 112.8(3)
N1 Cr1 N2 C7 -127.1(3)
Cl1 Cr1 N2 C7 38(12)
P2 Cr1 N2 C7 103.8(3)
P1 Cr1 N2 C7 -2.6(3)
Si1 Cr1 N2 C7 -122.0(4)
N1 Cr1 N2 Si1 -5.05(18)
Cl1 Cr1 N2 Si1 160(71)
P2 Cr1 N2 Si1 -134.22(16)
P1 Cr1 N2 Si1 119.38(16)
N2 Si1 N1 C1 169.8(5)
C5 Si1 N1 C1 -73.6(6)
C6 Si1 N1 C1 53.3(6)
Cr1 Si1 N1 C1 176.3(7)
N2 Si1 N1 Cr1 -6.5(2)
C5 Si1 N1 Cr1 110.0(2)
C6 Si1 N1 Cr1 -123.0(2)
N2 Cr1 N1 C1 -170.6(6)
Cl1 Cr1 N1 C1 9.5(6)
P2 Cr1 N1 C1 -99.2(5)
P1 Cr1 N1 C1 118.6(5)
Si1 Cr1 N1 C1 -176.2(7)
N2 Cr1 N1 Si1 5.6(2)
Cl1 Cr1 N1 Si1 -174.26(17)
P2 Cr1 N1 Si1 77.0(2)
P1 Cr1 N1 Si1 -65.2(2)
C16 P2 C17 C19 46.2(4)
C20 P2 C17 C19 154.5(4)
Cr1 P2 C17 C19 -62.8(4)
C16 P2 C17 C18 168.1(4)
C20 P2 C17 C18 -83.6(4)
Cr1 P2 C17 C18 59.1(4)
C8 P1 C9 C10 177.9(3)
C12 P1 C9 C10 70.7(4)
Cr1 P1 C9 C10 -77.9(4)
C8 P1 C9 C11 -61.1(4)
C12 P1 C9 C11 -168.3(3)
Cr1 P1 C9 C11 43.1(4)
C15 N2 C7 C8 158.3(4)
Si1 N2 C7 C8 -72.1(4)
Cr1 N2 C7 C8 32.2(5)
C7 N2 C15 C16 -78.8(4)
Si1 N2 C15 C16 147.7(3)
Cr1 N2 C15 C16 50.7(4)
C9 P1 C12 C13 -80.5(4)
C8 P1 C12 C13 171.3(3)
Cr1 P1 C12 C13 66.0(4)
C9 P1 C12 C14 48.2(4)
C8 P1 C12 C14 -60.1(3)
Cr1 P1 C12 C14 -165.4(3)
N2 C7 C8 P1 -52.6(4)
C9 P1 C8 C7 164.3(3)
C12 P1 C8 C7 -86.0(3)
Cr1 P1 C8 C7 41.8(3)
N2 C15 C16 P2 -56.9(4)
C17 P2 C16 C15 -93.6(4)
C20 P2 C16 C15 156.2(3)
Cr1 P2 C16 C15 31.2(3)
C16 P2 C20 C22 57.7(4)
C17 P2 C20 C22 -54.2(5)
Cr1 P2 C20 C22 163.8(3)
C16 P2 C20 C21 -173.6(4)
C17 P2 C20 C21 74.5(4)
Cr1 P2 C20 C21 -67.5(4)
Si1 N1 C1 C2 122.1(4)
Cr1 N1 C1 C2 -62.8(7)
Si1 N1 C1 C3 -117.6(5)
Cr1 N1 C1 C3 57.5(6)
Si1 N1 C1 C4 2.7(9)
Cr1 N1 C1 C4 177.8(5)
